data_7213253
loop_
_publ_author_name
'Rigolet, S\'everinne'
'M\'elot, Jean Marie'
'V\'ebrel, Joel'
'Chiaroni, Ang\`ele'
'Riche, Claude'

_publ_section_title
;
 The reaction of \a- and \w-methylenelactams with nitrones. Influence of
 electronic and geometric factors on the stereoselectivity of their
 1,3-dipolar cycloaddition
;
_journal_issue 7
_journal_name_full 'Journal of the Chemical Society, Perkin Transactions 1'
_journal_page_first 1095
_journal_paper_doi 10.1039/b000129p
_journal_year 2000
_chemical_formula_sum 'C36 H32 N4 O6'
_chemical_formula_weight 616.66
_chemical_name_systematic
;
3,11-dibenzoyl-6,13dimethyl-7,14-dioxo-2,10-diphenyl-1,9-dioxa-
2,6,10,13-tetraazaspiro[4.2.2.4]tetradecane
;
_space_group_IT_number 2
_symmetry_cell_setting triclinic
_symmetry_space_group_name_Hall '-P 1'
_symmetry_space_group_name_H-M 'P -1'
_atom_sites_solution_hydrogens geom
_atom_sites_solution_primary direct
_atom_sites_solution_secondary difmap
_audit_creation_method SHELXL
_cell_angle_alpha 100.95(2)
_cell_angle_beta 105.61(2)
_cell_angle_gamma 106.37(2)
_cell_formula_units_Z 1
_cell_length_a 8.932(2)
_cell_length_b 9.670(3)
_cell_length_c 10.105(2)
_cell_measurement_reflns_used 25
_cell_measurement_temperature 293(2)
_cell_measurement_theta_max 23.2
_cell_measurement_theta_min 12.8
_cell_volume 772.4(4)
_computing_structure_refinement 'SHELXL-93 (Sheldrick, 1993)'
_computing_structure_solution 'SHELXS-86 (Sheldrick, 1990)'
_diffrn_ambient_temperature 293(2)
_diffrn_measurement_device 'Nonius CAD4 diffractometer'
_diffrn_measurement_method \q/2\q
_diffrn_radiation_monochromator graphite
_diffrn_radiation_source 'fine-focus sealed tube'
_diffrn_radiation_type CuK\a
_diffrn_radiation_wavelength 1.54180
_diffrn_reflns_av_R_equivalents 0.0327
_diffrn_reflns_av_sigmaI/netI 0.0293
_diffrn_reflns_limit_h_max 10
_diffrn_reflns_limit_h_min -10
_diffrn_reflns_limit_k_max 11
_diffrn_reflns_limit_k_min -11
_diffrn_reflns_limit_l_max 12
_diffrn_reflns_limit_l_min 0
_diffrn_reflns_number 2974
_diffrn_reflns_theta_max 67.89
_diffrn_reflns_theta_min 4.74
_diffrn_standards_decay_% 0
_diffrn_standards_interval_time 0
_diffrn_standards_number 3
_exptl_absorpt_coefficient_mu 0.747
_exptl_absorpt_correction_type none
_exptl_crystal_colour colourless
_exptl_crystal_density_diffrn 1.326
_exptl_crystal_description prism
_exptl_crystal_F_000 324
_exptl_crystal_size_max 0.240
_exptl_crystal_size_mid 0.120
_exptl_crystal_size_min 0.060
_refine_diff_density_max 0.189
_refine_diff_density_min -0.216
_refine_diff_density_rms 0.053
_refine_ls_extinction_method none
_refine_ls_goodness_of_fit_all 1.046
_refine_ls_goodness_of_fit_ref 1.078
_refine_ls_hydrogen_treatment constr
_refine_ls_matrix_type full
_refine_ls_number_parameters 208
_refine_ls_number_reflns 2797
_refine_ls_number_restraints 0
_refine_ls_restrained_S_all 1.046
_refine_ls_restrained_S_obs 1.078
_refine_ls_R_factor_all 0.0722
_refine_ls_R_factor_gt 0.0505
_refine_ls_shift/esd_mean 0.000
_refine_ls_shift/su_max -0.001
_refine_ls_structure_factor_coef Fsqd
_refine_ls_weighting_details 'w=1/[\s^2^(Fo^2^)+(0.0730P)^2^+0.2025P] where P=(Fo^2^+2Fc^2^)/3'
_refine_ls_weighting_scheme calc
_refine_ls_wR_factor_all 0.1454
_refine_ls_wR_factor_ref 0.1276
_reflns_number_gt 2080
_reflns_number_total 2797
_reflns_threshold_expression >2sigma(I)
_cod_data_source_file b000129psup1.cif
_cod_data_source_block v113
_cod_depositor_comments
;
The following automatic conversions were performed:

'_refine_ls_weighting_scheme' value 'calc
w=1/[\s^2^(Fo^2^)+(0.0730P)^2^+0.2025P] where P=(Fo^2^+2Fc^2^)/3' was
changed to 'calc'. New tag '_refine_ls_weighting_details' was
created. The value of the new tag was set to
'w=1/[\s^2^(Fo^2^)+(0.0730P)^2^+0.2025P] where P=(Fo^2^+2Fc^2^)/3'.

Automatic conversion script
Id: cif_fix_values 3143 2015-03-26 13:38:13Z robertas 
;
_cod_original_cell_volume 772.4(3)
_cod_database_code 7213253

loop_
_symmetry_equiv_pos_as_xyz
'x, y, z'
'-x, -y, -z'

loop_
_atom_site_aniso_label
_atom_site_aniso_U_11
_atom_site_aniso_U_22
_atom_site_aniso_U_33
_atom_site_aniso_U_23
_atom_site_aniso_U_13
_atom_site_aniso_U_12
C1 0.0577(12) 0.0414(10) 0.0589(12) 0.0153(9) 0.0144(10) 0.0179(9)
N2 0.0756(12) 0.0519(10) 0.0448(9) 0.0173(8) 0.0155(8) 0.0293(9)
C3 0.0484(11) 0.0460(11) 0.0544(11) 0.0233(9) 0.0100(9) 0.0177(9)
O4 0.0466(8) 0.0636(9) 0.0848(11) 0.0512(8) 0.0119(7) 0.0135(7)
N5 0.0428(9) 0.0421(8) 0.0551(9) 0.0249(7) 0.0126(7) 0.0127(7)
C6 0.0421(10) 0.0444(10) 0.0489(10) 0.0206(8) 0.0111(8) 0.0104(8)
C7 0.0466(12) 0.0596(13) 0.0707(14) 0.0345(11) 0.0137(10) 0.0184(10)
C8 0.133(3) 0.087(2) 0.0534(14) 0.0185(13) 0.030(2) 0.044(2)
O9 0.121(2) 0.0434(9) 0.0884(13) 0.0134(8) 0.0404(11) 0.0272(9)
C10 0.0454(10) 0.0454(10) 0.0451(10) 0.0191(8) 0.0135(8) 0.0162(8)
C11 0.0555(12) 0.0469(11) 0.0598(12) 0.0192(9) 0.0144(10) 0.0197(9)
C12 0.079(2) 0.0664(14) 0.073(2) 0.0238(12) 0.0216(13) 0.0424(13)
C13 0.0603(15) 0.095(2) 0.077(2) 0.0261(14) 0.0189(12) 0.0432(14)
C14 0.0443(12) 0.086(2) 0.078(2) 0.0283(13) 0.0172(11) 0.0176(12)
C15 0.0471(11) 0.0549(12) 0.0687(14) 0.0259(10) 0.0156(10) 0.0115(9)
C16 0.0475(11) 0.0495(11) 0.0502(11) 0.0213(9) 0.0166(9) 0.0187(9)
O17 0.0743(11) 0.0726(11) 0.0500(9) 0.0103(8) 0.0209(8) 0.0028(8)
C18 0.0485(11) 0.0447(10) 0.0547(11) 0.0226(9) 0.0206(9) 0.0173(8)
C19 0.089(2) 0.0508(12) 0.0647(14) 0.0294(11) 0.0335(12) 0.0191(12)
C20 0.127(3) 0.0555(14) 0.093(2) 0.0355(14) 0.059(2) 0.013(2)
C21 0.095(2) 0.0513(14) 0.104(2) 0.0197(14) 0.047(2) -0.0004(13)
C22 0.075(2) 0.0622(15) 0.072(2) 0.0079(12) 0.0182(13) 0.0014(12)
C23 0.0621(13) 0.0587(13) 0.0576(13) 0.0220(10) 0.0230(10) 0.0106(10)

loop_
_atom_site_label
_atom_site_type_symbol
_atom_site_fract_x
_atom_site_fract_y
_atom_site_fract_z
_atom_site_U_iso_or_equiv
_atom_site_thermal_displace_type
_atom_site_occupancy
_atom_site_calc_flag
_atom_site_refinement_flags
C1 C 0.4904(3) 0.3530(2) 0.4323(2) 0.0537(5) Uani 1 d .
N2 N 0.5074(2) 0.4567(2) 0.3607(2) 0.0564(5) Uani 1 d .
C3 C 0.4975(2) 0.6031(2) 0.4112(2) 0.0496(5) Uani 1 d .
O4 O 0.3360(2) 0.6015(2) 0.3347(2) 0.0642(5) Uani 1 d .
N5 N 0.3572(2) 0.6978(2) 0.2393(2) 0.0465(4) Uani 1 d .
C6 C 0.5188(2) 0.8169(2) 0.3175(2) 0.0461(5) Uani 1 d .
H6 H 0.5119(2) 0.8935(2) 0.3923(2) 0.051 Uiso 1 calc R
C7 C 0.6225(3) 0.7290(2) 0.3823(3) 0.0581(6) Uani 1 d .
H7A H 0.7115(3) 0.7927(2) 0.4706(3) 0.064 Uiso 1 calc R
H7B H 0.6700(3) 0.6876(2) 0.3156(3) 0.064 Uiso 1 calc R
C8 C 0.4900(5) 0.4036(3) 0.2088(3) 0.0911(9) Uani 1 d .
H8A H 0.5044(5) 0.4869(3) 0.1689(3) 0.109 Uiso 1 calc R
H8B H 0.3814(5) 0.3293(3) 0.1568(3) 0.109 Uiso 1 calc R
H8C H 0.5727(5) 0.3599(3) 0.2017(3) 0.109 Uiso 1 calc R
O9 O 0.4733(3) 0.2227(2) 0.3787(2) 0.0846(6) Uani 1 d .
C10 C 0.2147(2) 0.7397(2) 0.2051(2) 0.0448(4) Uani 1 d .
C11 C 0.2257(3) 0.8863(2) 0.2069(2) 0.0543(5) Uani 1 d .
H11 H 0.3289(3) 0.9627(2) 0.2391(2) 0.060 Uiso 1 calc R
C12 C 0.0820(3) 0.9177(3) 0.1605(3) 0.0696(7) Uani 1 d .
H12 H 0.0895(3) 1.0156(3) 0.1603(3) 0.077 Uiso 1 calc R
C13 C -0.0715(3) 0.8072(3) 0.1147(3) 0.0745(7) Uani 1 d .
H13 H -0.1673(3) 0.8299(3) 0.0844(3) 0.082 Uiso 1 calc R
C14 C -0.0821(3) 0.6623(3) 0.1143(3) 0.0705(7) Uani 1 d .
H14 H -0.1858(3) 0.5868(3) 0.0834(3) 0.078 Uiso 1 calc R
C15 C 0.0592(3) 0.6282(2) 0.1590(2) 0.0581(5) Uani 1 d .
H15 H 0.0505(3) 0.5299(2) 0.1584(2) 0.064 Uiso 1 calc R
C16 C 0.5856(2) 0.8860(2) 0.2115(2) 0.0477(5) Uani 1 d .
O17 O 0.5331(2) 0.8158(2) 0.0860(2) 0.0720(5) Uani 1 d .
C18 C 0.7184(2) 1.0367(2) 0.2665(2) 0.0472(5) Uani 1 d .
C19 C 0.7616(3) 1.1050(3) 0.1668(3) 0.0661(6) Uani 1 d .
H19 H 0.7047(3) 1.0576(3) 0.0694(3) 0.073 Uiso 1 calc R
C20 C 0.8875(4) 1.2417(3) 0.2103(3) 0.0894(9) Uani 1 d .
H20 H 0.9159(4) 1.2862(3) 0.1423(3) 0.098 Uiso 1 calc R
C21 C 0.9716(4) 1.3132(3) 0.3537(4) 0.0869(9) Uani 1 d .
H21 H 1.0574(4) 1.4056(3) 0.3827(4) 0.096 Uiso 1 calc R
C22 C 0.9296(3) 1.2487(3) 0.4543(3) 0.0779(8) Uani 1 d .
H22 H 0.9862(3) 1.2977(3) 0.5515(3) 0.086 Uiso 1 calc R
C23 C 0.8026(3) 1.1103(2) 0.4113(2) 0.0605(6) Uani 1 d .
H23 H 0.7739(3) 1.0668(2) 0.4796(2) 0.067 Uiso 1 calc R

loop_
_atom_type_symbol
_atom_type_description
_atom_type_scat_dispersion_real
_atom_type_scat_dispersion_imag
_atom_type_scat_source
C C 0.0181 0.0091 'International Tables Vol C Tables 4.2.6.8 and 6.1.1.4'
N N 0.0311 0.0180 'International Tables Vol C Tables 4.2.6.8 and 6.1.1.4'
O O 0.0492 0.0322 'International Tables Vol C Tables 4.2.6.8 and 6.1.1.4'
H H 0.0000 0.0000 'International Tables Vol C Tables 4.2.6.8 and 6.1.1.4'

loop_
_geom_angle_atom_site_label_1
_geom_angle_atom_site_label_2
_geom_angle_atom_site_label_3
_geom_angle
_geom_angle_site_symmetry_1
_geom_angle_site_symmetry_3
O9 C1 N2 122.3(2) . .
O9 C1 C3 117.1(2) . 2_666
N2 C1 C3 120.5(2) . 2_666
C1 N2 C3 123.2(2) . .
C1 N2 C8 116.8(2) . .
C3 N2 C8 117.9(2) . .
O4 C3 N2 109.0(2) . .
O4 C3 C1 103.4(2) . 2_666
N2 C3 C1 114.7(2) . 2_666
O4 C3 C7 106.00(14) . .
N2 C3 C7 112.8(2) . .
C1 C3 C7 110.1(2) 2_666 .
C3 O4 N5 107.52(14) . .
C10 N5 C6 118.1(2) . .
C10 N5 O4 106.85(14) . .
C6 N5 O4 104.74(13) . .
N5 C6 C7 101.72(15) . .
N5 C6 C16 109.4(2) . .
C7 C6 C16 111.1(2) . .
C6 C7 C3 103.9(2) . .
C15 C10 C11 119.2(2) . .
C15 C10 N5 118.5(2) . .
C11 C10 N5 122.1(2) . .
C12 C11 C10 119.5(2) . .
C13 C12 C11 121.2(2) . .
C12 C13 C14 119.2(2) . .
C15 C14 C13 120.6(2) . .
C14 C15 C10 120.3(2) . .
O17 C16 C18 121.3(2) . .
O17 C16 C6 119.8(2) . .
C18 C16 C6 118.9(2) . .
C19 C18 C23 118.8(2) . .
C19 C18 C16 117.6(2) . .
C23 C18 C16 123.5(2) . .
C20 C19 C18 120.7(2) . .
C19 C20 C21 120.2(2) . .
C22 C21 C20 120.2(2) . .
C21 C22 C23 120.0(3) . .
C18 C23 C22 120.1(2) . .

loop_
_geom_bond_atom_site_label_1
_geom_bond_atom_site_label_2
_geom_bond_distance
_geom_bond_site_symmetry_2
C1 O9 1.221(3) .
C1 N2 1.342(3) .
C1 C3 1.524(3) 2_666
N2 C3 1.447(3) .
N2 C8 1.474(3) .
C3 O4 1.436(2) .
C3 C1 1.524(3) 2_666
C3 C7 1.535(3) .
O4 N5 1.473(2) .
N5 C10 1.418(2) .
N5 C6 1.462(2) .
C6 C7 1.530(3) .
C6 C16 1.530(3) .
C10 C15 1.388(3) .
C10 C11 1.389(3) .
C11 C12 1.382(3) .
C12 C13 1.372(4) .
C13 C14 1.376(4) .
C14 C15 1.375(3) .
C16 O17 1.210(2) .
C16 C18 1.484(3) .
C18 C19 1.385(3) .
C18 C23 1.386(3) .
C19 C20 1.372(4) .
C20 C21 1.373(4) .
C21 C22 1.370(4) .
C22 C23 1.388(3) .
